data_7103100
loop_
_publ_author_name
'Shimizu, Masaki'
'Tatsumi, Hironori'
'Mochida, Kenji'
'Hiyama, Tamejiro'

_publ_section_title
;
 Solid state structures and photophysical properties of
 (trimethylsilyl)methyl-substituted anthracenes and pyrenes.
;
_journal_issue 18
_journal_name_full 'Chemical communications (Cambridge, England)'
_journal_page_first 2134
_journal_page_last 2136
_journal_paper_doi 10.1039/b716770a
_journal_year 2008
_chemical_formula_sum 'C22 H30 Si2'
_chemical_formula_weight 350.64
_chemical_name_systematic
;
?
;
_space_group_IT_number 14
_symmetry_cell_setting monoclinic
_symmetry_space_group_name_Hall '-P 2ybc'
_symmetry_space_group_name_H-M 'P 1 21/c 1'
_atom_sites_solution_hydrogens geom
_atom_sites_solution_primary direct
_atom_sites_solution_secondary difmap
_audit_creation_method SHELXL-97
_cell_angle_alpha 90.00
_cell_angle_beta 111.4620(10)
_cell_angle_gamma 90.00
_cell_formula_units_Z 2
_cell_length_a 12.4707(9)
_cell_length_b 6.2382(5)
_cell_length_c 14.2962(11)
_cell_measurement_temperature 300(2)
_cell_volume 1035.05(14)
_computing_cell_refinement 'Bruker XSCANS'
_computing_data_collection 'Bruker XSCANS'
_computing_data_reduction 'Bruker SHELXTL'
_computing_molecular_graphics 'Bruker SHELXTL'
_computing_publication_material 'Bruker SHELXTL'
_computing_structure_refinement 'SHELXL-97 (Sheldrick, 1997)'
_computing_structure_solution 'SHELXS-97 (Sheldrick, 1990)'
_diffrn_ambient_temperature 300(2)
_diffrn_detector_area_resol_mean 8.366
_diffrn_measured_fraction_theta_full 0.992
_diffrn_measured_fraction_theta_max 0.992
_diffrn_measurement_device_type 'Bruker P4'
_diffrn_measurement_method '\w scans'
_diffrn_radiation_monochromator graphite
_diffrn_radiation_source 'fine-focus sealed tube'
_diffrn_radiation_type MoK\a
_diffrn_radiation_wavelength 0.71073
_diffrn_reflns_av_R_equivalents 0.0186
_diffrn_reflns_av_sigmaI/netI 0.0205
_diffrn_reflns_limit_h_max 15
_diffrn_reflns_limit_h_min -15
_diffrn_reflns_limit_k_max 7
_diffrn_reflns_limit_k_min -7
_diffrn_reflns_limit_l_max 18
_diffrn_reflns_limit_l_min -11
_diffrn_reflns_number 5986
_diffrn_reflns_theta_full 26.99
_diffrn_reflns_theta_max 26.99
_diffrn_reflns_theta_min 1.75
_exptl_absorpt_coefficient_mu 0.172
_exptl_absorpt_correction_T_max 0.9343
_exptl_absorpt_correction_T_min 0.9188
_exptl_absorpt_correction_type empirical
_exptl_crystal_colour yellow
_exptl_crystal_density_diffrn 1.125
_exptl_crystal_density_method 'not measured'
_exptl_crystal_description plate
_exptl_crystal_F_000 380
_exptl_crystal_size_max 0.50
_exptl_crystal_size_mid 0.50
_exptl_crystal_size_min 0.40
_refine_diff_density_max 0.253
_refine_diff_density_min -0.263
_refine_diff_density_rms 0.050
_refine_ls_extinction_coef 0.046(5)
_refine_ls_extinction_expression Fc^*^=kFc[1+0.001xFc^2^\l^3^/sin(2\q)]^-1/4^
_refine_ls_extinction_method SHELXL
_refine_ls_goodness_of_fit_ref 1.092
_refine_ls_hydrogen_treatment constr
_refine_ls_matrix_type full
_refine_ls_number_parameters 113
_refine_ls_number_reflns 2232
_refine_ls_number_restraints 0
_refine_ls_restrained_S_all 1.092
_refine_ls_R_factor_all 0.0406
_refine_ls_R_factor_gt 0.0370
_refine_ls_shift/su_max 0.001
_refine_ls_shift/su_mean 0.000
_refine_ls_structure_factor_coef Fsqd
_refine_ls_weighting_details 'calc w=1/[\s^2^(Fo^2^)+(0.0554P)^2^+0.1958P] where P=(Fo^2^+2Fc^2^)/3'
_refine_ls_weighting_scheme calc
_refine_ls_wR_factor_gt 0.1007
_refine_ls_wR_factor_ref 0.1042
_reflns_number_gt 1993
_reflns_number_total 2232
_reflns_threshold_expression >2sigma(I)
_cod_data_source_file b716770a.txt
_cod_data_source_block 1b
_cod_depositor_comments
;
The following automatic conversions were performed:
'_symmetry_cell_setting' value 'Monoclinic' changed to 'monoclinic'
according to '/home/saulius/struct/CIF-dictionaries/cif_core.dic'
dictionary named 'cif_core.dic' version 2.4.1 from 2010-06-29.

Automatic conversion script
Id: cif_fix_enum 1527 2010-12-29 10:47:43Z saulius 
;
_cod_original_sg_symbol_H-M P2(1)/c
_cod_database_code 7103100

loop_
_symmetry_equiv_pos_as_xyz
'x, y, z'
'-x, y+1/2, -z+1/2'
'-x, -y, -z'
'x, -y-1/2, z-1/2'

loop_
_atom_site_label
_atom_site_type_symbol
_atom_site_fract_x
_atom_site_fract_y
_atom_site_fract_z
_atom_site_U_iso_or_equiv
_atom_site_adp_type
_atom_site_occupancy
_atom_site_symmetry_multiplicity
_atom_site_calc_flag
_atom_site_refinement_flags
_atom_site_disorder_assembly
_atom_site_disorder_group
C1 C 0.41488(10) 0.0494(2) 0.40584(9) 0.0396(3) Uani 1 1 d . . .
C2 C 0.33222(12) 0.1097(3) 0.30985(11) 0.0505(3) Uani 1 1 d . . .
H2 H 0.2664 0.0263 0.2814 0.061 Uiso 1 1 calc R . .
C3 C 0.34648(14) 0.2834(3) 0.25914(12) 0.0579(4) Uani 1 1 d . . .
H3 H 0.2911 0.3167 0.1967 0.070 Uiso 1 1 calc R . .
C4 C 0.44424(14) 0.4141(3) 0.30000(12) 0.0566(4) Uani 1 1 d . . .
H4 H 0.4532 0.5341 0.2650 0.068 Uiso 1 1 calc R . .
C5 C 0.52557(12) 0.3650(2) 0.39061(12) 0.0489(3) Uani 1 1 d . . .
H5 H 0.5898 0.4532 0.4166 0.059 Uiso 1 1 calc R . .
C6 C 0.51595(11) 0.1819(2) 0.44769(10) 0.0392(3) Uani 1 1 d . . .
C7 C 0.60084(10) 0.1317(2) 0.54184(10) 0.0390(3) Uani 1 1 d . . .
C8 C 0.70962(11) 0.2642(2) 0.58455(10) 0.0443(3) Uani 1 1 d . . .
H8A H 0.7343 0.2644 0.6572 0.053 Uiso 1 1 calc R . .
H8B H 0.6919 0.4110 0.5618 0.053 Uiso 1 1 calc R . .
C9 C 0.96944(14) 0.2727(3) 0.64395(14) 0.0700(5) Uani 1 1 d . . .
H9A H 0.9735 0.2331 0.7101 0.105 Uiso 1 1 calc R . .
H9B H 0.9708 0.4260 0.6389 0.105 Uiso 1 1 calc R . .
H9C H 1.0341 0.2131 0.6318 0.105 Uiso 1 1 calc R . .
C10 C 0.83718(14) -0.1317(3) 0.54681(13) 0.0604(4) Uani 1 1 d . . .
H10A H 0.8952 -0.1777 0.5218 0.091 Uiso 1 1 calc R . .
H10B H 0.7634 -0.1853 0.5038 0.091 Uiso 1 1 calc R . .
H10C H 0.8550 -0.1858 0.6137 0.091 Uiso 1 1 calc R . .
C11 C 0.81821(14) 0.2686(3) 0.42206(12) 0.0603(4) Uani 1 1 d . . .
H11A H 0.8799 0.2133 0.4041 0.090 Uiso 1 1 calc R . .
H11B H 0.8212 0.4224 0.4232 0.090 Uiso 1 1 calc R . .
H11C H 0.7458 0.2224 0.3736 0.090 Uiso 1 1 calc R . .
Si1 Si 0.83318(3) 0.16735(6) 0.54888(3) 0.04245(16) Uani 1 1 d . . .

loop_
_atom_site_aniso_label
_atom_site_aniso_U_11
_atom_site_aniso_U_22
_atom_site_aniso_U_33
_atom_site_aniso_U_23
_atom_site_aniso_U_13
_atom_site_aniso_U_12
C1 0.0377(6) 0.0431(7) 0.0419(6) -0.0040(5) 0.0191(5) 0.0005(5)
C2 0.0456(7) 0.0596(9) 0.0458(7) -0.0007(7) 0.0162(6) -0.0014(6)
C3 0.0550(8) 0.0700(10) 0.0476(8) 0.0122(7) 0.0173(7) 0.0097(7)
C4 0.0588(8) 0.0536(9) 0.0651(9) 0.0186(7) 0.0318(7) 0.0097(7)
C5 0.0446(7) 0.0432(7) 0.0648(9) 0.0053(6) 0.0269(7) 0.0007(6)
C6 0.0381(6) 0.0374(6) 0.0478(7) -0.0013(5) 0.0223(5) 0.0015(5)
C7 0.0363(6) 0.0382(6) 0.0466(7) -0.0066(5) 0.0202(5) -0.0022(5)
C8 0.0429(7) 0.0407(7) 0.0506(7) -0.0081(6) 0.0185(6) -0.0063(5)
C9 0.0446(8) 0.0800(12) 0.0735(11) -0.0071(10) 0.0073(7) -0.0106(8)
C10 0.0657(10) 0.0465(8) 0.0761(11) -0.0020(7) 0.0343(9) 0.0053(7)
C11 0.0582(9) 0.0676(10) 0.0608(9) 0.0065(8) 0.0287(7) 0.0021(8)
Si1 0.0356(2) 0.0425(2) 0.0481(2) -0.00147(14) 0.01408(16) -0.00366(13)

loop_
_atom_type_symbol
_atom_type_description
_atom_type_scat_dispersion_real
_atom_type_scat_dispersion_imag
_atom_type_scat_source
C C 0.0033 0.0016 'International Tables Vol C Tables 4.2.6.8 and 6.1.1.4'
H H 0.0000 0.0000 'International Tables Vol C Tables 4.2.6.8 and 6.1.1.4'
Si Si 0.0817 0.0704 'International Tables Vol C Tables 4.2.6.8 and 6.1.1.4'

loop_
_geom_angle_atom_site_label_1
_geom_angle_atom_site_label_2
_geom_angle_atom_site_label_3
_geom_angle
_geom_angle_site_symmetry_1
_geom_angle_site_symmetry_3
_geom_angle_publ_flag
C7 C1 C2 121.90(12) 3_656 . ?
C7 C1 C6 120.68(12) 3_656 . ?
C2 C1 C6 117.41(12) . . ?
C3 C2 C1 122.33(14) . . ?
C3 C2 H2 118.8 . . ?
C1 C2 H2 118.8 . . ?
C2 C3 C4 120.47(14) . . ?
C2 C3 H3 119.8 . . ?
C4 C3 H3 119.8 . . ?
C5 C4 C3 119.90(14) . . ?
C5 C4 H4 120.0 . . ?
C3 C4 H4 120.0 . . ?
C4 C5 C6 122.30(14) . . ?
C4 C5 H5 118.9 . . ?
C6 C5 H5 118.9 . . ?
C7 C6 C5 122.01(12) . . ?
C7 C6 C1 120.41(11) . . ?
C5 C6 C1 117.58(12) . . ?
C1 C7 C6 118.91(11) 3_656 . ?
C1 C7 C8 120.16(12) 3_656 . ?
C6 C7 C8 120.88(12) . . ?
C7 C8 Si1 114.56(9) . . ?
C7 C8 H8A 108.6 . . ?
Si1 C8 H8A 108.6 . . ?
C7 C8 H8B 108.6 . . ?
Si1 C8 H8B 108.6 . . ?
H8A C8 H8B 107.6 . . ?
Si1 C9 H9A 109.5 . . ?
Si1 C9 H9B 109.5 . . ?
H9A C9 H9B 109.5 . . ?
Si1 C9 H9C 109.5 . . ?
H9A C9 H9C 109.5 . . ?
H9B C9 H9C 109.5 . . ?
Si1 C10 H10A 109.5 . . ?
Si1 C10 H10B 109.5 . . ?
H10A C10 H10B 109.5 . . ?
Si1 C10 H10C 109.5 . . ?
H10A C10 H10C 109.5 . . ?
H10B C10 H10C 109.5 . . ?
Si1 C11 H11A 109.5 . . ?
Si1 C11 H11B 109.5 . . ?
H11A C11 H11B 109.5 . . ?
Si1 C11 H11C 109.5 . . ?
H11A C11 H11C 109.5 . . ?
H11B C11 H11C 109.5 . . ?
C11 Si1 C9 109.26(9) . . ?
C11 Si1 C10 108.49(8) . . ?
C9 Si1 C10 109.95(9) . . ?
C11 Si1 C8 110.65(7) . . ?
C9 Si1 C8 107.83(8) . . ?
C10 Si1 C8 110.65(7) . . ?

loop_
_geom_bond_atom_site_label_1
_geom_bond_atom_site_label_2
_geom_bond_distance
_geom_bond_site_symmetry_2
_geom_bond_publ_flag
C1 C7 1.4078(18) 3_656 ?
C1 C2 1.4325(19) . ?
C1 C6 1.4414(18) . ?
C2 C3 1.351(2) . ?
C2 H2 0.9300 . ?
C3 C4 1.404(2) . ?
C3 H3 0.9300 . ?
C4 C5 1.356(2) . ?
C4 H4 0.9300 . ?
C5 C6 1.4342(18) . ?
C5 H5 0.9300 . ?
C6 C7 1.4099(19) . ?
C7 C1 1.4078(18) 3_656 ?
C7 C8 1.5130(17) . ?
C8 Si1 1.8905(13) . ?
C8 H8A 0.9700 . ?
C8 H8B 0.9700 . ?
C9 Si1 1.8645(16) . ?
C9 H9A 0.9600 . ?
C9 H9B 0.9600 . ?
C9 H9C 0.9600 . ?
C10 Si1 1.8665(17) . ?
C10 H10A 0.9600 . ?
C10 H10B 0.9600 . ?
C10 H10C 0.9600 . ?
C11 Si1 1.8637(16) . ?
C11 H11A 0.9600 . ?
C11 H11B 0.9600 . ?
C11 H11C 0.9600 . ?
